data_4313587
loop_
_publ_author_name
'Prasanta Ghosh'
'Ameerunisha Begum'
'Eckhard Bill'
'Thomas Weyherm\"uller'
'Karl Wieghardt'

_publ_section_title
;
 Molecular and Electronic Structures of Iron(II)/(III) Complexes
 Containing N,S-Coordinated, Closed-Shello-Aminothiophenolato(1-) and
 o-Iminothiophenolato(2-) Ligands
;
_journal_name_full 'Inorganic Chemistry'
_journal_page_first 3208
_journal_page_last 3215
_journal_paper_doi 10.1021/ic020617c
_journal_volume 42
_journal_year 2003
_chemical_formula_structural '[C56 H88 Fe2 N4 S4], 8 MeOH'
_chemical_formula_sum 'C64 H120 Fe2 N4 O8 S4'
_chemical_formula_weight 1313.58
_chemical_name_systematic
;
 ?
;
_space_group_IT_number 2
_symmetry_cell_setting triclinic
_symmetry_space_group_name_Hall '-P 1'
_symmetry_space_group_name_H-M 'P -1'
_atom_sites_solution_hydrogens geom
_atom_sites_solution_primary direct
_atom_sites_solution_secondary difmap
_audit_creation_method SHELXL
_cell_angle_alpha 83.38(2)
_cell_angle_beta 71.77(2)
_cell_angle_gamma 71.40(2)
_cell_formula_units_Z 1
_cell_length_a 10.7231(12)
_cell_length_b 11.7272(15)
_cell_length_c 16.112(2)
_cell_measurement_reflns_used 13233
_cell_measurement_temperature 100(2)
_cell_volume 1823.6(5)
_computing_cell_refinement 'DENZO, Nonius Collect Software'
_computing_data_collection 'DENZO, Nonius Collect Software'
_computing_data_reduction 'DENZO, Nonius Collect Software'
_computing_structure_refinement 'SHELXL-93 (Sheldrick, 1993)'
_computing_structure_solution 'SHELXS-86 (Sheldrick, 1990)'
_diffrn_ambient_temperature 100(2)
_diffrn_measurement_device 'Nonius Kappa-CCD'
_diffrn_measurement_method '382 images at 1.0 deg in \w and 60 sec.'
_diffrn_radiation_monochromator graphite
_diffrn_radiation_source 'rotating anode'
_diffrn_radiation_type MoK\a
_diffrn_radiation_wavelength 0.71073
_diffrn_reflns_av_R_equivalents 0.0469
_diffrn_reflns_av_sigmaI/netI 0.0741
_diffrn_reflns_limit_h_max 15
_diffrn_reflns_limit_h_min -15
_diffrn_reflns_limit_k_max 16
_diffrn_reflns_limit_k_min -9
_diffrn_reflns_limit_l_max 22
_diffrn_reflns_limit_l_min -22
_diffrn_reflns_number 13233
_diffrn_reflns_theta_max 24.99
_diffrn_reflns_theta_min 3.63
_exptl_absorpt_coefficient_mu 0.562
_exptl_absorpt_correction_type 'not corrected'
_exptl_crystal_colour 'dark brown'
_exptl_crystal_density_diffrn 1.196
_exptl_crystal_description 'opaque block'
_exptl_crystal_F_000 712
_exptl_crystal_size_max 0.26
_exptl_crystal_size_mid 0.15
_exptl_crystal_size_min 0.11
_refine_diff_density_max 0.823
_refine_diff_density_min -0.464
_refine_diff_density_rms 0.080
_refine_ls_extinction_method none
_refine_ls_goodness_of_fit_all 1.063
_refine_ls_goodness_of_fit_obs 1.139
_refine_ls_matrix_type full
_refine_ls_number_parameters 365
_refine_ls_number_reflns 6335
_refine_ls_number_restraints 21
_refine_ls_restrained_S_all 1.086
_refine_ls_restrained_S_obs 1.139
_refine_ls_R_factor_all 0.1067
_refine_ls_R_factor_obs 0.0711
_refine_ls_shift/esd_max 0.000
_refine_ls_shift/esd_mean 0.000
_refine_ls_structure_factor_coef Fsqd
_refine_ls_weighting_details 'w=1/[\s^2^(Fo^2^)+(0.0510P)^2^+5.8913P] where P=(Fo^2^+2Fc^2^)/3'
_refine_ls_weighting_scheme calc
_refine_ls_wR_factor_all 0.1846
_refine_ls_wR_factor_obs 0.1627
_reflns_number_observed 4571
_reflns_number_total 6376
_reflns_observed_criterion >2sigma(I)
_cod_data_source_file ic020617c_1.cif
_cod_data_source_block 2
_cod_depositor_comments
;
The following automatic conversions were performed:

'_symmetry_cell_setting' value 'Triclinic' changed to 'triclinic'
according to the built-in table from CIF Core dictionary named
'cif_core.dic' version 2.4.1 from 2010-06-29.

Automatic conversion script
Id: cif_fix_values 1646 2011-03-28 12:23:43Z adriana 

The following automatic conversions were performed:

'_refine_ls_weighting_scheme' value 'calc
w=1/[\s^2^(Fo^2^)+(0.0510P)^2^+5.8913P] where P=(Fo^2^+2Fc^2^)/3' was
changed to 'calc'. New tag '_refine_ls_weighting_details' was
created. The value of the new tag was set to
'w=1/[\s^2^(Fo^2^)+(0.0510P)^2^+5.8913P] where P=(Fo^2^+2Fc^2^)/3'.

Automatic conversion script
Id: cif_fix_values 3143 2015-03-26 13:38:13Z robertas 
;
_cod_original_cell_volume 1823.6(4)
_cod_database_code 4313587

loop_
_symmetry_equiv_pos_as_xyz
'x, y, z'
'-x, -y, -z'

loop_
_atom_site_aniso_label
_atom_site_aniso_U_11
_atom_site_aniso_U_22
_atom_site_aniso_U_33
_atom_site_aniso_U_23
_atom_site_aniso_U_13
_atom_site_aniso_U_12
Fe1 0.0388(4) 0.0475(5) 0.0204(4) 0.0018(3) -0.0088(3) -0.0223(4)
S1 0.0384(7) 0.0478(8) 0.0270(6) 0.0015(6) -0.0077(5) -0.0207(6)
N1 0.061(3) 0.069(3) 0.031(2) 0.017(2) -0.026(2) -0.045(3)
C1 0.031(3) 0.032(3) 0.025(2) -0.007(2) -0.005(2) -0.015(2)
C2 0.043(3) 0.038(3) 0.022(2) 0.000(2) -0.012(2) -0.019(2)
C3 0.037(3) 0.039(3) 0.031(3) 0.003(2) -0.018(2) -0.017(2)
C4 0.031(3) 0.032(3) 0.027(2) 0.001(2) -0.010(2) -0.011(2)
C5 0.034(3) 0.030(3) 0.021(2) 0.001(2) -0.011(2) -0.007(2)
C6 0.029(2) 0.027(2) 0.025(2) -0.002(2) -0.008(2) -0.008(2)
C7 0.032(3) 0.035(3) 0.032(3) -0.004(2) -0.014(2) -0.009(2)
C8 0.046(3) 0.042(3) 0.050(3) -0.004(3) -0.028(3) -0.015(3)
C9 0.032(3) 0.049(3) 0.044(3) -0.007(3) -0.012(2) -0.009(3)
C10 0.040(3) 0.041(3) 0.034(3) -0.007(2) -0.018(2) -0.009(2)
C11 0.033(3) 0.050(3) 0.029(3) 0.006(2) -0.009(2) -0.016(2)
C12 0.044(3) 0.099(5) 0.049(4) 0.027(4) -0.017(3) -0.037(4)
C13 0.049(3) 0.046(3) 0.038(3) 0.004(3) -0.006(3) -0.024(3)
C14 0.045(3) 0.049(3) 0.036(3) -0.002(3) -0.002(2) -0.015(3)
S2 0.0287(6) 0.0513(8) 0.0205(6) -0.0003(5) -0.0086(5) -0.0148(6)
N2 0.030(2) 0.048(3) 0.022(2) -0.004(2) -0.004(2) -0.017(2)
C21 0.029(2) 0.029(3) 0.023(2) -0.003(2) -0.012(2) -0.008(2)
C22 0.028(2) 0.032(3) 0.023(2) -0.003(2) -0.006(2) -0.009(2)
C23 0.023(2) 0.035(3) 0.033(3) -0.005(2) -0.009(2) -0.011(2)
C24 0.033(3) 0.026(2) 0.026(2) -0.004(2) -0.011(2) -0.007(2)
C25 0.028(2) 0.033(3) 0.022(2) -0.006(2) -0.005(2) -0.003(2)
C26 0.028(2) 0.028(2) 0.023(2) -0.001(2) -0.009(2) -0.006(2)
C27 0.028(3) 0.039(3) 0.021(2) 0.001(2) -0.007(2) -0.007(2)
C28 0.032(3) 0.054(3) 0.025(3) -0.005(2) -0.003(2) -0.012(3)
C29 0.030(3) 0.048(3) 0.034(3) -0.001(2) -0.005(2) -0.016(2)
C30 0.031(3) 0.055(4) 0.035(3) 0.002(3) -0.009(2) -0.009(3)
C31 0.036(3) 0.035(3) 0.030(3) -0.008(2) -0.013(2) -0.008(2)
C32 0.037(3) 0.052(3) 0.037(3) -0.009(3) -0.019(2) -0.005(3)
C33 0.059(4) 0.041(3) 0.051(3) -0.003(3) -0.033(3) -0.017(3)
C34 0.044(3) 0.051(3) 0.036(3) -0.011(3) -0.019(2) -0.010(3)
C40 0.085(5) 0.048(4) 0.055(4) 0.001(3) -0.023(4) -0.012(4)
O50 0.221(8) 0.097(5) 0.078(4) -0.019(3) 0.003(5) -0.069(5)
C50 0.120(8) 0.153(9) 0.075(6) -0.049(6) 0.026(5) -0.061(7)

loop_
_atom_site_label
_atom_site_type_symbol
_atom_site_fract_x
_atom_site_fract_y
_atom_site_fract_z
_atom_site_U_iso_or_equiv
_atom_site_thermal_displace_type
_atom_site_occupancy
_atom_site_calc_flag
_atom_site_refinement_flags
_atom_site_disorder_group
Fe1 Fe 0.47339(7) 0.88481(7) 0.52730(4) 0.0334(2) Uani 1 d . .
S1 S 0.63474(13) 0.75915(12) 0.59787(8) 0.0365(3) Uani 1 d . .
N1 N 0.3747(5) 0.7506(4) 0.5835(3) 0.0458(12) Uani 1 d . .
H1A H 0.2820(5) 0.7823(4) 0.5898(3) 0.055 Uiso 1 calc R .
H1B H 0.4088(5) 0.6872(4) 0.5458(3) 0.055 Uiso 1 calc R .
C1 C 0.5159(5) 0.7024(4) 0.6837(3) 0.0282(10) Uani 1 d . .
C2 C 0.3936(5) 0.7058(4) 0.6676(3) 0.0323(11) Uani 1 d . .
C3 C 0.2913(5) 0.6696(4) 0.7297(3) 0.0323(11) Uani 1 d . .
H3 H 0.2094(5) 0.6746(4) 0.7165(3) 0.039 Uiso 1 calc R .
C4 C 0.3050(5) 0.6265(4) 0.8104(3) 0.0297(11) Uani 1 d . .
C5 C 0.4297(5) 0.6202(4) 0.8251(3) 0.0281(10) Uani 1 d . .
H5 H 0.4424(5) 0.5886(4) 0.8799(3) 0.034 Uiso 1 calc R .
C6 C 0.5353(5) 0.6566(4) 0.7656(3) 0.0272(10) Uani 1 d . .
C7 C 0.6655(5) 0.6468(4) 0.7911(3) 0.0322(11) Uani 1 d . .
C8 C 0.6781(6) 0.7725(5) 0.7947(4) 0.0419(13) Uani 1 d . .
H8A H 0.6797(6) 0.8137(5) 0.7381(4) 0.063 Uiso 1 calc R .
H8B H 0.7634(6) 0.7653(5) 0.8081(4) 0.063 Uiso 1 calc R .
H8C H 0.5992(6) 0.8188(5) 0.8403(4) 0.063 Uiso 1 calc R .
C9 C 0.7952(5) 0.5677(5) 0.7258(3) 0.0413(13) Uani 1 d . .
H9A H 0.8020(5) 0.6016(5) 0.6666(3) 0.062 Uiso 1 calc R .
H9B H 0.7886(5) 0.4859(5) 0.7278(3) 0.062 Uiso 1 calc R .
H9C H 0.8771(5) 0.5653(5) 0.7416(3) 0.062 Uiso 1 calc R .
C10 C 0.6635(5) 0.5873(5) 0.8809(3) 0.0372(12) Uani 1 d . .
H10A H 0.6555(5) 0.5063(5) 0.8812(3) 0.056 Uiso 1 calc R .
H10B H 0.5848(5) 0.6355(5) 0.9256(3) 0.056 Uiso 1 calc R .
H10C H 0.7490(5) 0.5820(5) 0.8934(3) 0.056 Uiso 1 calc R .
C11 C 0.1947(5) 0.5848(5) 0.8821(3) 0.0367(12) Uani 1 d . .
C12 C 0.0657(6) 0.6048(7) 0.8546(4) 0.062(2) Uani 1 d . .
H12A H 0.0895(6) 0.5612(7) 0.8008(4) 0.093 Uiso 1 calc R .
H12B H 0.0258(6) 0.6910(7) 0.8445(4) 0.093 Uiso 1 calc R .
H12C H -0.0015(6) 0.5752(7) 0.9010(4) 0.093 Uiso 1 calc R .
C13 C 0.2538(6) 0.4493(5) 0.8994(4) 0.0443(13) Uani 1 d . .
H13A H 0.3371(6) 0.4350(5) 0.9171(4) 0.066 Uiso 1 calc R .
H13B H 0.2767(6) 0.4051(5) 0.8459(4) 0.066 Uiso 1 calc R .
H13C H 0.1853(6) 0.4216(5) 0.9460(4) 0.066 Uiso 1 calc R .
C14 C 0.1562(6) 0.6533(5) 0.9663(3) 0.0455(14) Uani 1 d . .
H14A H 0.2389(6) 0.6408(5) 0.9843(3) 0.068 Uiso 1 calc R .
H14B H 0.0890(6) 0.6235(5) 1.0124(3) 0.068 Uiso 1 calc R .
H14C H 0.1162(6) 0.7393(5) 0.9559(3) 0.068 Uiso 1 calc R .
S2 S 0.63330(12) 0.92902(12) 0.39599(7) 0.0325(3) Uani 1 d . .
N2 N 0.3408(4) 0.9461(4) 0.4385(2) 0.0329(9) Uani 1 d . .
H2A H 0.2748(4) 0.9068(4) 0.4546(2) 0.039 Uiso 1 calc R .
H2B H 0.2962(4) 1.0270(4) 0.4465(2) 0.039 Uiso 1 calc R .
C21 C 0.5509(5) 0.9250(4) 0.3155(3) 0.0258(10) Uani 1 d . .
C22 C 0.4124(5) 0.9266(4) 0.3462(3) 0.0280(10) Uani 1 d . .
C23 C 0.3451(5) 0.9085(4) 0.2907(3) 0.0291(11) Uani 1 d . .
H23 H 0.2515(5) 0.9100(4) 0.3135(3) 0.035 Uiso 1 calc R .
C24 C 0.4116(5) 0.8883(4) 0.2026(3) 0.0281(10) Uani 1 d . .
C25 C 0.5462(5) 0.8921(4) 0.1724(3) 0.0291(11) Uani 1 d . .
H25 H 0.5917(5) 0.8815(4) 0.1116(3) 0.035 Uiso 1 calc R .
C26 C 0.6197(5) 0.9104(4) 0.2248(3) 0.0269(10) Uani 1 d . .
C27 C 0.7699(5) 0.9120(4) 0.1832(3) 0.0305(11) Uani 1 d . .
C28 C 0.8137(5) 0.9059(5) 0.0825(3) 0.0383(12) Uani 1 d . .
H28A H 0.7532(5) 0.9749(5) 0.0593(3) 0.057 Uiso 1 calc R .
H28B H 0.8066(5) 0.8311(5) 0.0656(3) 0.057 Uiso 1 calc R .
H28C H 0.9090(5) 0.9079(5) 0.0586(3) 0.057 Uiso 1 calc R .
C29 C 0.7867(5) 1.0299(5) 0.2038(3) 0.0374(12) Uani 1 d . .
H29A H 0.7221(5) 1.0982(5) 0.1832(3) 0.056 Uiso 1 calc R .
H29B H 0.8811(5) 1.0315(5) 0.1744(3) 0.056 Uiso 1 calc R .
H29C H 0.7675(5) 1.0352(5) 0.2671(3) 0.056 Uiso 1 calc R .
C30 C 0.8689(5) 0.8018(5) 0.2142(3) 0.0417(13) Uani 1 d . .
H30A H 0.8554(5) 0.7283(5) 0.2001(3) 0.063 Uiso 1 calc R .
H30B H 0.8504(5) 0.8052(5) 0.2776(3) 0.063 Uiso 1 calc R .
H30C H 0.9640(5) 0.8014(5) 0.1849(3) 0.063 Uiso 1 calc R .
C31 C 0.3356(5) 0.8610(4) 0.1439(3) 0.0323(11) Uani 1 d . .
C32 C 0.2039(5) 0.9641(5) 0.1480(3) 0.0414(13) Uani 1 d . .
H32A H 0.1461(5) 0.9760(5) 0.2089(3) 0.062 Uiso 1 calc R .
H32B H 0.1536(5) 0.9445(5) 0.1131(3) 0.062 Uiso 1 calc R .
H32C H 0.2274(5) 1.0380(5) 0.1248(3) 0.062 Uiso 1 calc R .
C33 C 0.2982(6) 0.7444(5) 0.1778(4) 0.0452(14) Uani 1 d . .
H33A H 0.3824(6) 0.6779(5) 0.1752(4) 0.068 Uiso 1 calc R .
H33B H 0.2492(6) 0.7261(5) 0.1413(4) 0.068 Uiso 1 calc R .
H33C H 0.2390(6) 0.7549(5) 0.2383(4) 0.068 Uiso 1 calc R .
C34 C 0.4246(5) 0.8434(5) 0.0487(3) 0.0421(13) Uani 1 d . .
H34A H 0.5095(5) 0.7774(5) 0.0454(3) 0.063 Uiso 1 calc R .
H34B H 0.4476(5) 0.9176(5) 0.0257(3) 0.063 Uiso 1 calc R .
H34C H 0.3738(5) 0.8240(5) 0.0140(3) 0.063 Uiso 1 calc R .
C40 C 0.4642(7) 0.6100(5) 0.3675(4) 0.064(2) Uani 1 d D .
O50 O 0.7703(9) 0.5231(6) 0.4941(4) 0.137(3) Uani 1 d D .
C50 C 0.8177(11) 0.5459(10) 0.4034(5) 0.120(4) Uani 1 d D .
O40 O 0.4849(8) 0.5525(7) 0.4472(4) 0.053(2) Uiso 0.50 d PD 1
O60 O 0.1169(8) 0.8296(7) 0.5469(5) 0.052(2) Uiso 0.50 d PD 1
C60 C -0.0031(20) 0.8711(28) 0.6180(13) 0.126(8) Uiso 0.50 d PD 1
C70 C 0.9892(13) 0.7365(14) 0.4141(9) 0.067(4) Uiso 0.50 d PD 1
O70 O 1.1120(13) 0.6890(13) 0.4387(9) 0.125(5) Uiso 0.50 d PD 1
O40X O 0.3336(8) 0.6610(9) 0.4283(6) 0.081(3) Uiso 0.50 d PD 2
O60X O 0.0507(17) 0.8947(13) 0.6004(10) 0.117(5) Uiso 0.50 d PD 2
C60X C -0.0296(16) 0.8200(14) 0.6480(11) 0.078(5) Uiso 0.50 d PD 2
C70X C 0.9922(23) 0.8187(24) 0.4081(16) 0.137(8) Uiso 0.50 d PD 2
O70X O 1.0888(21) 0.8449(19) 0.4401(13) 0.185(7) Uiso 0.50 d PD 2

loop_
_atom_type_symbol
_atom_type_description
_atom_type_scat_dispersion_real
_atom_type_scat_dispersion_imag
_atom_type_scat_source
C C 0.0033 0.0016 'International Tables Vol C Tables 4.2.6.8 and 6.1.1.4'
H H 0.0000 0.0000 'International Tables Vol C Tables 4.2.6.8 and 6.1.1.4'
N N 0.0061 0.0033 'International Tables Vol C Tables 4.2.6.8 and 6.1.1.4'
O O 0.0106 0.0060 'International Tables Vol C Tables 4.2.6.8 and 6.1.1.4'
S S 0.1246 0.1234 'International Tables Vol C Tables 4.2.6.8 and 6.1.1.4'
Fe Fe 0.3463 0.8444 'International Tables Vol C Tables 4.2.6.8 and 6.1.1.4'

loop_
_geom_angle_atom_site_label_1
_geom_angle_atom_site_label_2
_geom_angle_atom_site_label_3
_geom_angle
_geom_angle_site_symmetry_1
_geom_angle_site_symmetry_3
_geom_angle_publ_flag
N1 Fe1 N2 90.5(2) . . ?
N1 Fe1 S1 79.81(12) . . ?
N2 Fe1 S1 161.08(12) . . ?
N1 Fe1 S2 140.81(14) . . ?
N2 Fe1 S2 78.83(10) . . ?
S1 Fe1 S2 98.37(5) . . ?
N1 Fe1 S2 113.01(14) . 2_676 ?
N2 Fe1 S2 91.30(11) . 2_676 ?
S1 Fe1 S2 107.43(5) . 2_676 ?
S2 Fe1 S2 104.93(5) . 2_676 ?
N1 Fe1 Fe1 163.04(15) . 2_676 ?
N2 Fe1 Fe1 81.94(11) . 2_676 ?
S1 Fe1 Fe1 111.43(5) . 2_676 ?
S2 Fe1 Fe1 52.52(4) . 2_676 ?
S2 Fe1 Fe1 52.41(4) 2_676 2_676 ?
C1 S1 Fe1 97.4(2) . . ?
C2 N1 Fe1 113.3(3) . . ?
C2 C1 C6 118.4(4) . . ?
C2 C1 S1 116.3(3) . . ?
C6 C1 S1 125.3(3) . . ?
C3 C2 C1 122.0(4) . . ?
C3 C2 N1 119.6(4) . . ?
C1 C2 N1 118.5(4) . . ?
C4 C3 C2 121.5(4) . . ?
C3 C4 C5 116.2(4) . . ?
C3 C4 C11 123.8(4) . . ?
C5 C4 C11 120.0(4) . . ?
C6 C5 C4 124.8(4) . . ?
C5 C6 C1 117.1(4) . . ?
C5 C6 C7 119.4(4) . . ?
C1 C6 C7 123.5(4) . . ?
C10 C7 C8 107.0(4) . . ?
C10 C7 C6 112.7(4) . . ?
C8 C7 C6 110.0(4) . . ?
C10 C7 C9 105.7(4) . . ?
C8 C7 C9 110.6(4) . . ?
C6 C7 C9 110.6(4) . . ?
C12 C11 C14 109.0(5) . . ?
C12 C11 C4 111.5(4) . . ?
C14 C11 C4 110.0(4) . . ?
C12 C11 C13 108.5(5) . . ?
C14 C11 C13 109.3(4) . . ?
C4 C11 C13 108.5(4) . . ?
C21 S2 Fe1 101.5(2) . . ?
C21 S2 Fe1 110.4(2) . 2_676 ?
Fe1 S2 Fe1 75.07(5) . 2_676 ?
C22 N2 Fe1 115.4(3) . . ?
C22 C21 C26 118.7(4) . . ?
C22 C21 S2 117.0(3) . . ?
C26 C21 S2 124.1(3) . . ?
C23 C22 C21 121.4(4) . . ?
C23 C22 N2 120.1(4) . . ?
C21 C22 N2 118.5(4) . . ?
C22 C23 C24 121.2(4) . . ?
C23 C24 C25 116.9(4) . . ?
C23 C24 C31 119.6(4) . . ?
C25 C24 C31 123.4(4) . . ?
C24 C25 C26 124.7(4) . . ?
C25 C26 C21 117.0(4) . . ?
C25 C26 C27 119.7(4) . . ?
C21 C26 C27 123.3(4) . . ?
C30 C27 C29 111.7(4) . . ?
C30 C27 C26 110.3(4) . . ?
C29 C27 C26 110.4(4) . . ?
C30 C27 C28 106.3(4) . . ?
C29 C27 C28 106.0(4) . . ?
C26 C27 C28 112.0(4) . . ?
C32 C31 C34 108.9(4) . . ?
C32 C31 C33 109.2(4) . . ?
C34 C31 C33 108.4(4) . . ?
C32 C31 C24 109.8(4) . . ?
C34 C31 C24 112.0(4) . . ?
C33 C31 C24 108.5(4) . . ?

loop_
_geom_bond_atom_site_label_1
_geom_bond_atom_site_label_2
_geom_bond_distance
_geom_bond_site_symmetry_2
_geom_bond_publ_flag
Fe1 N1 2.134(4) . ?
Fe1 N2 2.229(4) . ?
Fe1 S1 2.382(2) . ?
Fe1 S2 2.3937(14) . ?
Fe1 S2 2.397(2) 2_676 ?
Fe1 Fe1 2.919(2) 2_676 ?
S1 C1 1.790(5) . ?
N1 C2 1.447(6) . ?
C1 C2 1.401(6) . ?
C1 C6 1.419(6) . ?
C2 C3 1.378(7) . ?
C3 C4 1.374(6) . ?
C4 C5 1.408(6) . ?
C4 C11 1.535(7) . ?
C5 C6 1.385(6) . ?
C6 C7 1.542(6) . ?
C7 C10 1.529(7) . ?
C7 C8 1.531(7) . ?
C7 C9 1.546(7) . ?
C11 C12 1.522(7) . ?
C11 C14 1.531(7) . ?
C11 C13 1.540(7) . ?
S2 C21 1.795(4) . ?
S2 Fe1 2.397(2) 2_676 ?
N2 C22 1.451(6) . ?
C21 C22 1.406(6) . ?
C21 C26 1.417(6) . ?
C22 C23 1.382(6) . ?
C23 C24 1.384(6) . ?
C24 C25 1.386(6) . ?
C24 C31 1.543(6) . ?
C25 C26 1.396(6) . ?
C26 C27 1.544(6) . ?
C27 C30 1.534(7) . ?
C27 C29 1.534(7) . ?
C27 C28 1.546(6) . ?
C31 C32 1.527(7) . ?
C31 C34 1.529(7) . ?
C31 C33 1.539(7) . ?
C40 O40X 1.422(6) . ?
C40 O40 1.427(6) . ?
O50 C50 1.413(6) . ?
O60 C60 1.418(7) . ?
C70 O70 1.417(7) . ?
O60X C60X 1.418(7) . ?
C70X O70X 1.417(7) . ?
